data_7018020
loop_
_publ_author_name
'Pamplin, Craig B.'
'Rettig, Steven J.'
'Patrick, Brian O.'
'James, Brian R.'

_publ_section_title
;
 Reactivity of the bridged-sulfide complex Pd(2)Cl(2)(\m-S)(\m-dmpm)(2)
 toward electrophiles.
;
_journal_issue 7
_journal_name_full 'Dalton transactions (Cambridge, England : 2003)'
_journal_page_first 1991
_journal_page_last 2002
_journal_paper_doi 10.1039/c1dt11961c
_journal_volume 41
_journal_year 2012
_chemical_formula_sum 'C12 H31 Cl2 F3 O3 P4 Pd2 S2'
_chemical_formula_weight 752.07
_chemical_name_systematic
;
?
;
_space_group_IT_number 61
_symmetry_cell_setting orthorhombic
_symmetry_space_group_name_Hall '-P 2ac 2ab'
_symmetry_space_group_name_H-M 'P b c a'
_atom_sites_solution_hydrogens geom
_atom_sites_solution_primary direct
_atom_sites_solution_secondary difmap
_audit_creation_method SHELXL-97
_cell_angle_alpha 90.00
_cell_angle_beta 90.00
_cell_angle_gamma 90.00
_cell_formula_units_Z 8
_cell_length_a 12.2968(2)
_cell_length_b 15.17220(10)
_cell_length_c 27.7363(3)
_cell_measurement_reflns_used 32524
_cell_measurement_temperature 180(2)
_cell_measurement_theta_max 30.05
_cell_measurement_theta_min 2.0
_cell_volume 5174.75(11)
_computing_cell_refinement 'd*TREK (MSC, 1998)'
_computing_data_collection 'd*TREK (MSC, 1998)'
_computing_data_reduction 'teXsan (MSC, 1992)'
_computing_structure_refinement 'SHELXL-97 (Sheldrick, 2008)'
_diffrn_ambient_temperature 180(2)
_diffrn_measured_fraction_theta_full 0.942
_diffrn_measured_fraction_theta_max 0.942
_diffrn_measurement_device_type 'Rigaku/ADSC CCD'
_diffrn_measurement_method 'area detector'
_diffrn_radiation_monochromator graphite
_diffrn_radiation_source 'fine-focus sealed tube'
_diffrn_radiation_type MoK\a
_diffrn_radiation_wavelength 0.71073
_diffrn_reflns_av_R_equivalents 0.0304
_diffrn_reflns_av_sigmaI/netI 0.0202
_diffrn_reflns_limit_h_max 17
_diffrn_reflns_limit_h_min -15
_diffrn_reflns_limit_k_max 18
_diffrn_reflns_limit_k_min -21
_diffrn_reflns_limit_l_max 34
_diffrn_reflns_limit_l_min -36
_diffrn_reflns_number 42219
_diffrn_reflns_theta_full 30.49
_diffrn_reflns_theta_max 30.49
_diffrn_reflns_theta_min 2.21
_exptl_absorpt_coefficient_mu 2.039
_exptl_absorpt_correction_T_max 0.541
_exptl_absorpt_correction_T_min 0.459
_exptl_absorpt_correction_type multi-scan
_exptl_absorpt_process_details 'd*TREK (MSC, 1998)'
_exptl_crystal_colour yellow
_exptl_crystal_density_diffrn 1.931
_exptl_crystal_density_method 'not measured'
_exptl_crystal_description prism
_exptl_crystal_F_000 2976
_exptl_crystal_size_max 0.40
_exptl_crystal_size_mid 0.35
_exptl_crystal_size_min 0.30
_refine_diff_density_max 1.553
_refine_diff_density_min -1.267
_refine_diff_density_rms 0.146
_refine_ls_extinction_method none
_refine_ls_goodness_of_fit_ref 1.155
_refine_ls_hydrogen_treatment constr
_refine_ls_matrix_type full
_refine_ls_number_parameters 262
_refine_ls_number_reflns 7431
_refine_ls_number_restraints 0
_refine_ls_restrained_S_all 1.155
_refine_ls_R_factor_all 0.0434
_refine_ls_R_factor_gt 0.0344
_refine_ls_shift/su_max 0.003
_refine_ls_shift/su_mean 0.000
_refine_ls_structure_factor_coef Fsqd
_refine_ls_weighting_details 'calc w=1/[\s^2^(Fo^2^)+(0.0489P)^2^+4.7334P] where P=(Fo^2^+2Fc^2^)/3'
_refine_ls_weighting_scheme calc
_refine_ls_wR_factor_gt 0.0850
_refine_ls_wR_factor_ref 0.0886
_reflns_number_gt 6229
_reflns_number_total 7431
_reflns_threshold_expression >2\s(I)
_cod_data_source_file c1dt11961c.txt
_cod_data_source_block bj267
_cod_original_sg_symbol_H-M 'P bca'
_cod_database_code 7018020

loop_
_symmetry_equiv_pos_as_xyz
'x, y, z'
'-x+1/2, -y, z+1/2'
'x+1/2, -y+1/2, -z'
'-x, y+1/2, -z+1/2'
'-x, -y, -z'
'x-1/2, y, -z-1/2'
'-x-1/2, y-1/2, z'
'x, -y-1/2, z-1/2'

loop_
_atom_site_label
_atom_site_type_symbol
_atom_site_fract_x
_atom_site_fract_y
_atom_site_fract_z
_atom_site_U_iso_or_equiv
_atom_site_adp_type
_atom_site_occupancy
_atom_site_symmetry_multiplicity
_atom_site_calc_flag
_atom_site_refinement_flags
C1 C 1.1777(2) 0.89130(16) 0.38749(10) 0.0176(5) Uani 1 1 d .
H1A H 1.2371 0.9295 0.3755 0.021 Uiso 1 1 calc R
H1B H 1.1644 0.9070 0.4216 0.021 Uiso 1 1 calc R
C2 C 1.1032(2) 0.9079(2) 0.29099(10) 0.0270(6) Uani 1 1 d .
H2A H 1.0472 0.9295 0.2688 0.041 Uiso 1 1 calc R
H2B H 1.1203 0.8464 0.2834 0.041 Uiso 1 1 calc R
H2C H 1.1689 0.9439 0.2876 0.041 Uiso 1 1 calc R
C3 C 1.0319(2) 1.03154(17) 0.36389(11) 0.0250(6) Uani 1 1 d .
H3A H 1.0988 1.0642 0.3569 0.037 Uiso 1 1 calc R
H3B H 1.0119 1.0401 0.3978 0.037 Uiso 1 1 calc R
H3C H 0.9731 1.0532 0.3432 0.037 Uiso 1 1 calc R
C4 C 1.3299(2) 0.7785(2) 0.33908(13) 0.0318(7) Uani 1 1 d .
H4A H 1.3869 0.8199 0.3490 0.048 Uiso 1 1 calc R
H4B H 1.2991 0.7974 0.3082 0.048 Uiso 1 1 calc R
H4C H 1.3612 0.7194 0.3356 0.048 Uiso 1 1 calc R
C5 C 1.3004(3) 0.7593(2) 0.43975(13) 0.0325(7) Uani 1 1 d .
H5A H 1.3256 0.6981 0.4412 0.049 Uiso 1 1 calc R
H5B H 1.2540 0.7716 0.4677 0.049 Uiso 1 1 calc R
H5C H 1.3631 0.7991 0.4401 0.049 Uiso 1 1 calc R
C6 C 0.7967(2) 0.61701(17) 0.36492(10) 0.0184(5) Uani 1 1 d .
H6A H 0.7974 0.6012 0.3995 0.022 Uiso 1 1 calc R
H6B H 0.7438 0.5779 0.3486 0.022 Uiso 1 1 calc R
C7 C 0.6568(2) 0.74856(18) 0.40851(11) 0.0252(6) Uani 1 1 d .
H7A H 0.6262 0.8081 0.4068 0.038 Uiso 1 1 calc R
H7B H 0.6956 0.7412 0.4391 0.038 Uiso 1 1 calc R
H7C H 0.5979 0.7052 0.4065 0.038 Uiso 1 1 calc R
C8 C 0.6630(2) 0.73202(19) 0.30590(11) 0.0266(6) Uani 1 1 d .
H8A H 0.6024 0.6912 0.3111 0.040 Uiso 1 1 calc R
H8B H 0.7049 0.7132 0.2777 0.040 Uiso 1 1 calc R
H8C H 0.6345 0.7915 0.3005 0.040 Uiso 1 1 calc R
C9 C 0.9168(2) 0.6163(2) 0.27524(10) 0.0268(6) Uani 1 1 d .
H9A H 0.9828 0.5975 0.2583 0.040 Uiso 1 1 calc R
H9B H 0.9046 0.6793 0.2695 0.040 Uiso 1 1 calc R
H9C H 0.8545 0.5826 0.2633 0.040 Uiso 1 1 calc R
C10 C 0.9494(3) 0.47861(18) 0.34556(12) 0.0274(6) Uani 1 1 d .
H10A H 0.8858 0.4487 0.3319 0.041 Uiso 1 1 calc R
H10B H 0.9563 0.4634 0.3798 0.041 Uiso 1 1 calc R
H10C H 1.0150 0.4598 0.3283 0.041 Uiso 1 1 calc R
C11 C 1.0107(2) 0.8032(2) 0.47027(10) 0.0245(6) Uani 1 1 d .
H11A H 1.0630 0.7673 0.4883 0.037 Uiso 1 1 calc R
H11B H 0.9510 0.8206 0.4917 0.037 Uiso 1 1 calc R
H11C H 1.0471 0.8560 0.4579 0.037 Uiso 1 1 calc R
C12 C 1.1578(3) 0.5231(2) 0.49819(11) 0.0297(6) Uani 1 1 d .
O1 O 1.35941(19) 0.54271(16) 0.47480(8) 0.0350(5) Uani 1 1 d .
O2 O 1.3088(2) 0.55890(18) 0.55927(9) 0.0421(6) Uani 1 1 d .
O3 O 1.3077(2) 0.41477(15) 0.52146(9) 0.0367(5) Uani 1 1 d .
F1 F 1.1306(2) 0.60666(16) 0.49317(10) 0.0599(7) Uani 1 1 d .
F2 F 1.09163(16) 0.4887(2) 0.53157(9) 0.0556(7) Uani 1 1 d .
F3 F 1.13538(17) 0.48345(16) 0.45661(8) 0.0473(5) Uani 1 1 d .
P1 P 1.05360(5) 0.91525(4) 0.35253(2) 0.01394(13) Uani 1 1 d .
P2 P 1.22287(5) 0.77624(4) 0.38469(3) 0.01715(14) Uani 1 1 d .
P3 P 0.75052(5) 0.73217(4) 0.35874(2) 0.01535(13) Uani 1 1 d .
P4 P 0.93304(5) 0.59694(4) 0.33947(2) 0.01570(13) Uani 1 1 d .
S1 S 0.95695(5) 0.73978(4) 0.42041(2) 0.01500(12) Uani 1 1 d .
S2 S 1.30052(6) 0.50851(5) 0.51555(2) 0.02196(14) Uani 1 1 d .
Cl1 Cl 0.82610(6) 0.91114(5) 0.29492(3) 0.02624(15) Uani 1 1 d .
Cl2 Cl 1.18681(6) 0.59992(5) 0.31342(3) 0.02694(15) Uani 1 1 d .
Pd1 Pd 0.896850(15) 0.828500(12) 0.359021(7) 0.01268(6) Uani 1 1 d .
Pd2 Pd 1.079682(15) 0.679891(12) 0.367782(7) 0.01293(6) Uani 1 1 d .

loop_
_atom_site_aniso_label
_atom_site_aniso_U_11
_atom_site_aniso_U_22
_atom_site_aniso_U_33
_atom_site_aniso_U_23
_atom_site_aniso_U_13
_atom_site_aniso_U_12
C1 0.0188(11) 0.0124(10) 0.0214(13) -0.0010(9) -0.0027(10) -0.0025(9)
C2 0.0282(14) 0.0361(16) 0.0167(14) 0.0042(12) 0.0035(11) 0.0009(12)
C3 0.0252(14) 0.0130(11) 0.0366(17) -0.0008(11) -0.0018(12) 0.0024(10)
C4 0.0243(14) 0.0258(14) 0.045(2) -0.0017(14) 0.0088(13) 0.0000(11)
C5 0.0315(15) 0.0256(14) 0.0402(19) -0.0008(13) -0.0204(14) 0.0033(12)
C6 0.0199(12) 0.0134(11) 0.0218(13) 0.0038(9) 0.0018(10) -0.0022(9)
C7 0.0238(13) 0.0234(13) 0.0283(15) -0.0002(11) 0.0104(12) 0.0044(11)
C8 0.0265(14) 0.0273(14) 0.0261(15) 0.0011(12) -0.0105(12) -0.0031(11)
C9 0.0299(15) 0.0357(16) 0.0147(14) -0.0053(12) -0.0017(11) 0.0036(12)
C10 0.0281(14) 0.0152(12) 0.0389(17) -0.0048(12) -0.0006(13) 0.0030(11)
C11 0.0296(14) 0.0300(14) 0.0140(13) -0.0065(11) -0.0026(11) 0.0034(12)
C12 0.0314(15) 0.0374(16) 0.0204(14) -0.0011(13) 0.0020(12) 0.0076(13)
O1 0.0342(12) 0.0437(13) 0.0272(12) 0.0022(10) 0.0048(9) -0.0118(10)
O2 0.0464(15) 0.0538(15) 0.0260(12) -0.0164(11) -0.0028(11) -0.0066(12)
O3 0.0368(13) 0.0294(11) 0.0441(14) 0.0068(10) 0.0055(11) 0.0081(9)
F1 0.0686(16) 0.0437(13) 0.0673(17) -0.0001(12) -0.0142(13) 0.0307(12)
F2 0.0256(10) 0.101(2) 0.0402(13) 0.0175(13) 0.0065(9) 0.0044(11)
F3 0.0329(10) 0.0756(16) 0.0334(11) -0.0185(11) -0.0073(9) 0.0031(10)
P1 0.0150(3) 0.0122(3) 0.0147(3) 0.0014(2) 0.0003(2) -0.0003(2)
P2 0.0143(3) 0.0145(3) 0.0226(4) 0.0003(3) -0.0026(2) 0.0004(2)
P3 0.0141(3) 0.0154(3) 0.0165(3) 0.0008(2) -0.0002(2) -0.0008(2)
P4 0.0170(3) 0.0137(3) 0.0164(3) -0.0025(2) -0.0014(2) 0.0007(2)
S1 0.0177(3) 0.0157(3) 0.0116(3) 0.0005(2) 0.0005(2) 0.0016(2)
S2 0.0244(3) 0.0234(3) 0.0181(3) -0.0021(3) -0.0003(3) -0.0016(3)
Cl1 0.0242(3) 0.0299(3) 0.0246(4) 0.0113(3) -0.0081(3) 0.0001(3)
Cl2 0.0219(3) 0.0299(3) 0.0290(4) -0.0107(3) 0.0057(3) 0.0044(3)
Pd1 0.01327(9) 0.01265(9) 0.01214(11) 0.00087(6) -0.00114(6) 0.00026(6)
Pd2 0.01359(9) 0.01239(9) 0.01280(11) -0.00095(7) -0.00051(6) 0.00136(6)

loop_
_atom_type_symbol
_atom_type_description
_atom_type_scat_dispersion_real
_atom_type_scat_dispersion_imag
_atom_type_scat_source
C C 0.0033 0.0016 'International Tables Vol C Tables 4.2.6.8 and 6.1.1.4'
H H 0.0000 0.0000 'International Tables Vol C Tables 4.2.6.8 and 6.1.1.4'
O O 0.0106 0.0060 'International Tables Vol C Tables 4.2.6.8 and 6.1.1.4'
F F 0.0171 0.0103 'International Tables Vol C Tables 4.2.6.8 and 6.1.1.4'
P P 0.1023 0.0942 'International Tables Vol C Tables 4.2.6.8 and 6.1.1.4'
S S 0.1246 0.1234 'International Tables Vol C Tables 4.2.6.8 and 6.1.1.4'
Cl Cl 0.1484 0.1585 'International Tables Vol C Tables 4.2.6.8 and 6.1.1.4'
Pd Pd -0.9988 1.0072 'International Tables Vol C Tables 4.2.6.8 and 6.1.1.4'

loop_
_geom_angle_atom_site_label_1
_geom_angle_atom_site_label_2
_geom_angle_atom_site_label_3
_geom_angle
P2 C1 P1 114.59(13)
P2 C1 H1A 108.6
P1 C1 H1A 108.6
P2 C1 H1B 108.6
P1 C1 H1B 108.6
H1A C1 H1B 107.6
P1 C2 H2A 109.5
P1 C2 H2B 109.5
H2A C2 H2B 109.5
P1 C2 H2C 109.5
H2A C2 H2C 109.5
H2B C2 H2C 109.5
P1 C3 H3A 109.5
P1 C3 H3B 109.5
H3A C3 H3B 109.5
P1 C3 H3C 109.5
H3A C3 H3C 109.5
H3B C3 H3C 109.5
P2 C4 H4A 109.5
P2 C4 H4B 109.5
H4A C4 H4B 109.5
P2 C4 H4C 109.5
H4A C4 H4C 109.5
H4B C4 H4C 109.5
P2 C5 H5A 109.5
P2 C5 H5B 109.5
H5A C5 H5B 109.5
P2 C5 H5C 109.5
H5A C5 H5C 109.5
H5B C5 H5C 109.5
P4 C6 P3 113.60(13)
P4 C6 H6A 108.8
P3 C6 H6A 108.8
P4 C6 H6B 108.8
P3 C6 H6B 108.8
H6A C6 H6B 107.7
P3 C7 H7A 109.5
P3 C7 H7B 109.5
H7A C7 H7B 109.5
P3 C7 H7C 109.5
H7A C7 H7C 109.5
H7B C7 H7C 109.5
P3 C8 H8A 109.5
P3 C8 H8B 109.5
H8A C8 H8B 109.5
P3 C8 H8C 109.5
H8A C8 H8C 109.5
H8B C8 H8C 109.5
P4 C9 H9A 109.5
P4 C9 H9B 109.5
H9A C9 H9B 109.5
P4 C9 H9C 109.5
H9A C9 H9C 109.5
H9B C9 H9C 109.5
P4 C10 H10A 109.5
P4 C10 H10B 109.5
H10A C10 H10B 109.5
P4 C10 H10C 109.5
H10A C10 H10C 109.5
H10B C10 H10C 109.5
S1 C11 H11A 109.5
S1 C11 H11B 109.5
H11A C11 H11B 109.5
S1 C11 H11C 109.5
H11A C11 H11C 109.5
H11B C11 H11C 109.5
F1 C12 F3 106.9(3)
F1 C12 F2 107.0(3)
F3 C12 F2 107.3(3)
F1 C12 S2 112.8(2)
F3 C12 S2 111.8(2)
F2 C12 S2 110.7(2)
C3 P1 C2 105.84(15)
C3 P1 C1 102.85(13)
C2 P1 C1 101.78(13)
C3 P1 Pd1 114.37(10)
C2 P1 Pd1 108.32(11)
C1 P1 Pd1 122.00(8)
C5 P2 C4 101.94(17)
C5 P2 C1 104.92(13)
C4 P2 C1 103.30(13)
C5 P2 Pd2 118.38(11)
C4 P2 Pd2 114.59(11)
C1 P2 Pd2 112.08(8)
C7 P3 C8 103.72(15)
C7 P3 C6 104.74(12)
C8 P3 C6 104.82(13)
C7 P3 Pd1 113.82(10)
C8 P3 Pd1 117.58(10)
C6 P3 Pd1 110.97(9)
C10 P4 C9 105.28(15)
C10 P4 C6 103.22(13)
C9 P4 C6 104.42(13)
C10 P4 Pd2 114.60(10)
C9 P4 Pd2 109.10(11)
C6 P4 Pd2 118.97(9)
C11 S1 Pd2 117.26(10)
C11 S1 Pd1 111.91(10)
Pd2 S1 Pd1 88.39(2)
O3 S2 O2 115.26(16)
O3 S2 O1 114.62(15)
O2 S2 O1 115.79(15)
O3 S2 C12 102.04(15)
O2 S2 C12 103.03(15)
O1 S2 C12 103.40(15)
S1 Pd1 P3 83.26(2)
S1 Pd1 P1 97.00(2)
P3 Pd1 P1 173.38(2)
S1 Pd1 Cl1 175.81(2)
P3 Pd1 Cl1 92.67(2)
P1 Pd1 Cl1 86.93(2)
S1 Pd1 Pd2 45.740(16)
P3 Pd1 Pd2 95.831(18)
P1 Pd1 Pd2 79.815(16)
Cl1 Pd1 Pd2 134.19(2)
S1 Pd2 P4 85.37(2)
S1 Pd2 P2 96.93(2)
P4 Pd2 P2 170.70(3)
S1 Pd2 Cl2 171.10(3)
P4 Pd2 Cl2 86.48(2)
P2 Pd2 Cl2 91.69(3)
S1 Pd2 Pd1 45.870(16)
P4 Pd2 Pd1 79.120(17)
P2 Pd2 Pd1 95.974(17)
Cl2 Pd2 Pd1 135.49(2)

loop_
_geom_bond_atom_site_label_1
_geom_bond_atom_site_label_2
_geom_bond_distance
C1 P2 1.834(2)
C1 P1 1.844(3)
C1 H1A 0.9900
C1 H1B 0.9900
C2 P1 1.816(3)
C2 H2A 0.9800
C2 H2B 0.9800
C2 H2C 0.9800
C3 P1 1.812(3)
C3 H3A 0.9800
C3 H3B 0.9800
C3 H3C 0.9800
C4 P2 1.826(3)
C4 H4A 0.9800
C4 H4B 0.9800
C4 H4C 0.9800
C5 P2 1.818(3)
C5 H5A 0.9800
C5 H5B 0.9800
C5 H5C 0.9800
C6 P4 1.844(3)
C6 P3 1.845(3)
C6 H6A 0.9900
C6 H6B 0.9900
C7 P3 1.816(3)
C7 H7A 0.9800
C7 H7B 0.9800
C7 H7C 0.9800
C8 P3 1.818(3)
C8 H8A 0.9800
C8 H8B 0.9800
C8 H8C 0.9800
C9 P4 1.817(3)
C9 H9A 0.9800
C9 H9B 0.9800
C9 H9C 0.9800
C10 P4 1.815(3)
C10 H10A 0.9800
C10 H10B 0.9800
C10 H10C 0.9800
C11 S1 1.809(3)
C11 H11A 0.9800
C11 H11B 0.9800
C11 H11C 0.9800
C12 F1 1.318(4)
C12 F3 1.330(4)
C12 F2 1.339(4)
C12 S2 1.833(3)
O1 S2 1.439(2)
O2 S2 1.437(2)
O3 S2 1.434(2)
P1 Pd1 2.3410(7)
P2 Pd2 2.3361(7)
P3 Pd1 2.3181(7)
P4 Pd2 2.3350(7)
S1 Pd2 2.2879(6)
S1 Pd1 2.2929(6)
Cl1 Pd1 2.3430(7)
Cl2 Pd2 2.3412(7)
Pd1 Pd2 3.1933(3)

loop_
_geom_torsion_atom_site_label_1
_geom_torsion_atom_site_label_2
_geom_torsion_atom_site_label_3
_geom_torsion_atom_site_label_4
_geom_torsion
P2 C1 P1 C3 179.21(15)
P2 C1 P1 C2 -71.31(18)
P2 C1 P1 Pd1 49.28(18)
P1 C1 P2 C5 -154.94(17)
P1 C1 P2 C4 98.63(18)
P1 C1 P2 Pd2 -25.24(17)
P4 C6 P3 C7 -152.90(16)
P4 C6 P3 C8 98.24(17)
P4 C6 P3 Pd1 -29.66(16)
P3 C6 P4 C10 -174.67(16)
P3 C6 P4 C9 -64.80(18)
P3 C6 P4 Pd2 57.10(17)
F1 C12 S2 O3 176.6(2)
F3 C12 S2 O3 -62.8(3)
F2 C12 S2 O3 56.7(3)
F1 C12 S2 O2 56.8(3)
F3 C12 S2 O2 177.4(2)
F2 C12 S2 O2 -63.1(3)
F1 C12 S2 O1 -64.1(3)
F3 C12 S2 O1 56.4(3)
F2 C12 S2 O1 176.0(2)
C11 S1 Pd1 P3 -136.19(11)
Pd2 S1 Pd1 P3 104.96(2)
C11 S1 Pd1 P1 50.47(11)
Pd2 S1 Pd1 P1 -68.38(2)
C11 S1 Pd1 Cl1 -150.1(4)
Pd2 S1 Pd1 Cl1 91.1(4)
C11 S1 Pd1 Pd2 118.86(11)
C7 P3 Pd1 S1 75.19(11)
C8 P3 Pd1 S1 -163.26(12)
C6 P3 Pd1 S1 -42.65(10)
C7 P3 Pd1 P1 167.8(2)
C8 P3 Pd1 P1 -70.7(3)
C6 P3 Pd1 P1 50.0(2)
C7 P3 Pd1 Cl1 -105.82(11)
C8 P3 Pd1 Cl1 15.73(12)
C6 P3 Pd1 Cl1 136.34(10)
C7 P3 Pd1 Pd2 119.26(11)
C8 P3 Pd1 Pd2 -119.19(12)
C6 P3 Pd1 Pd2 1.42(9)
C3 P1 Pd1 S1 -119.10(11)
C2 P1 Pd1 S1 123.15(11)
C1 P1 Pd1 S1 5.73(10)
C3 P1 Pd1 P3 149.1(2)
C2 P1 Pd1 P3 31.4(3)
C1 P1 Pd1 P3 -86.1(2)
C3 P1 Pd1 Cl1 62.38(11)
C2 P1 Pd1 Cl1 -55.37(11)
C1 P1 Pd1 Cl1 -172.79(10)
C3 P1 Pd1 Pd2 -161.67(11)
C2 P1 Pd1 Pd2 80.58(11)
C1 P1 Pd1 Pd2 -36.84(10)
C11 S1 Pd2 P4 166.75(11)
Pd1 S1 Pd2 P4 -79.33(2)
C11 S1 Pd2 P2 -22.30(11)
Pd1 S1 Pd2 P2 91.62(2)
C11 S1 Pd2 Cl2 142.98(19)
Pd1 S1 Pd2 Cl2 -103.10(17)
C11 S1 Pd2 Pd1 -113.92(11)
C10 P4 Pd2 S1 -119.08(12)
C9 P4 Pd2 S1 123.19(11)
C6 P4 Pd2 S1 3.66(10)
C10 P4 Pd2 P2 136.21(18)
C9 P4 Pd2 P2 18.5(2)
C6 P4 Pd2 P2 -101.04(18)
C10 P4 Pd2 Cl2 57.33(12)
C9 P4 Pd2 Cl2 -60.39(11)
C6 P4 Pd2 Cl2 -179.92(10)
C10 P4 Pd2 Pd1 -164.99(12)
C9 P4 Pd2 Pd1 77.28(11)
C6 P4 Pd2 Pd1 -42.25(10)
C5 P2 Pd2 S1 77.33(13)
C4 P2 Pd2 S1 -162.29(12)
C1 P2 Pd2 S1 -45.00(10)
C5 P2 Pd2 P4 -178.88(18)
C4 P2 Pd2 P4 -58.5(2)
C1 P2 Pd2 P4 58.79(19)
C5 P2 Pd2 Cl2 -100.42(13)
C4 P2 Pd2 Cl2 19.96(12)
C1 P2 Pd2 Cl2 137.25(10)
C5 P2 Pd2 Pd1 123.50(13)
C4 P2 Pd2 Pd1 -116.12(12)
C1 P2 Pd2 Pd1 1.17(10)
P3 Pd1 Pd2 S1 -74.67(3)
P1 Pd1 Pd2 S1 110.36(3)
Cl1 Pd1 Pd2 S1 -174.15(3)
S1 Pd1 Pd2 P4 94.12(3)
P3 Pd1 Pd2 P4 19.45(2)
P1 Pd1 Pd2 P4 -155.52(2)
Cl1 Pd1 Pd2 P4 -80.03(3)
S1 Pd1 Pd2 P2 -93.87(3)
P3 Pd1 Pd2 P2 -168.54(3)
P1 Pd1 Pd2 P2 16.49(3)
Cl1 Pd1 Pd2 P2 91.99(3)
S1 Pd1 Pd2 Cl2 167.58(4)
P3 Pd1 Pd2 Cl2 92.91(3)
P1 Pd1 Pd2 Cl2 -82.06(3)
Cl1 Pd1 Pd2 Cl2 -6.56(4)
